data_7232763
loop_
_publ_author_name
'Gaydamaka, Anna A.'
'Arkhipov, Sergey G.'
'Zakharov, Boris A.'
'Seryotkin, Yurii V.'
'Boldyreva, Elena V.'

_publ_section_title
;
 Effect of pressure on slit channels in guanine sodium salt hydrate: a
 link to nucleobase intermolecular interactions
;
_journal_issue 30
_journal_name_full CrystEngComm
_journal_page_first 4484
_journal_paper_doi 10.1039/C9CE00476A
_journal_volume 21
_journal_year 2019
_chemical_formula_moiety '2(Na), 7(H2O), C5 H3 N5 O'
_chemical_formula_sum 'C5 H17 N5 Na2 O8'
_chemical_formula_weight 321.21
_chemical_name_common 'disodium 2-amino-6-oxo-6,7-dihydro-1H-purine-1,7-diide heptahydrate'
_chemical_name_systematic 'disodium 2-amino-6-oxo-6,7-dihydro-1H-purine-1,7-diide heptahydrate'
_space_group_crystal_system monoclinic
_space_group_IT_number 14
_space_group_name_Hall '-P 2ybc'
_space_group_name_H-M_alt 'P 1 21/c 1'
_symmetry_space_group_name_Hall '-P 2ybc'
_symmetry_space_group_name_H-M 'P 1 21/c 1'
_atom_sites_solution_hydrogens geom
_atom_sites_solution_primary other
_atom_sites_solution_secondary other
_audit_creation_method SHELXL-2018/3
_audit_update_record
;
2019-03-19 deposited with the CCDC.    2019-05-08 downloaded from the CCDC.
;
_cell_angle_alpha 90
_cell_angle_beta 101.972(8)
_cell_angle_gamma 90
_cell_formula_units_Z 4
_cell_length_a 10.5403(10)
_cell_length_b 11.077(10)
_cell_length_c 10.7701(10)
_cell_measurement_reflns_used 1287
_cell_measurement_temperature 293(2)
_cell_measurement_theta_max 31.6580
_cell_measurement_theta_min 3.5130
_cell_volume 1230.1(11)
_computing_cell_refinement 'CrysAlisPro (Rigaku Oxford Diffraction, 2015)'
_computing_data_collection 'CrysAlisPro (Rigaku Oxford Diffraction, 2015)'
_computing_data_reduction 'CrysAlisPro (Rigaku Oxford Diffraction, 2015)'
_computing_molecular_graphics 'Mercury (Macrae et al., 2008)'
_computing_structure_refinement 'SHELXL-2018/3 (Sheldrick, 2018)'
_diffrn_ambient_pressure 2500000
_diffrn_ambient_temperature 293(2)
_diffrn_detector_area_resol_mean 10.3457
_diffrn_measured_fraction_theta_full 0.411
_diffrn_measured_fraction_theta_max 0.411
_diffrn_measurement_device_type 'Oxford Diffraction Gemini R Ultra'
_diffrn_measurement_method '\w scans'
_diffrn_radiation_type MoK\a
_diffrn_radiation_wavelength 0.71073
_diffrn_reflns_av_R_equivalents 0.1026
_diffrn_reflns_av_unetI/netI 0.0721
_diffrn_reflns_Laue_measured_fraction_full 0.411
_diffrn_reflns_Laue_measured_fraction_max 0.411
_diffrn_reflns_limit_h_max 12
_diffrn_reflns_limit_h_min -12
_diffrn_reflns_limit_k_max 4
_diffrn_reflns_limit_k_min -4
_diffrn_reflns_limit_l_max 12
_diffrn_reflns_limit_l_min -12
_diffrn_reflns_number 5270
_diffrn_reflns_point_group_measured_fraction_full 0.411
_diffrn_reflns_point_group_measured_fraction_max 0.411
_diffrn_reflns_theta_full 25.242
_diffrn_reflns_theta_max 25.338
_diffrn_reflns_theta_min 1.975
_diffrn_source 'fine-focus sealed X-ray tube'
_exptl_absorpt_coefficient_mu 0.214
_exptl_absorpt_correction_T_max 0.476
_exptl_absorpt_correction_T_min 0.387
_exptl_absorpt_correction_type gaussian
_exptl_absorpt_process_details 'Absorb-7 (Angel, 2013)'
_exptl_crystal_colour colourless
_exptl_crystal_density_diffrn 1.734
_exptl_crystal_description plate
_exptl_crystal_F_000 672
_exptl_crystal_size_max 0.23
_exptl_crystal_size_mid 0.06
_exptl_crystal_size_min 0.05
_refine_diff_density_max 0.404
_refine_diff_density_min -0.329
_refine_diff_density_rms 0.077
_refine_ls_extinction_method none
_refine_ls_goodness_of_fit_ref 1.086
_refine_ls_hydrogen_treatment constr
_refine_ls_matrix_type full
_refine_ls_number_parameters 81
_refine_ls_number_reflns 925
_refine_ls_number_restraints 0
_refine_ls_restrained_S_all 1.086
_refine_ls_R_factor_all 0.1087
_refine_ls_R_factor_gt 0.0750
_refine_ls_shift/su_max 0.000
_refine_ls_shift/su_mean 0.000
_refine_ls_structure_factor_coef Fsqd
_refine_ls_weighting_details 'w=1/[\s^2^(Fo^2^)+(0.1059P)^2^+3.2652P] where P=(Fo^2^+2Fc^2^)/3'
_refine_ls_weighting_scheme calc
_refine_ls_wR_factor_gt 0.1924
_refine_ls_wR_factor_ref 0.2181
_reflns_Friedel_coverage 0.000
_reflns_number_gt 654
_reflns_number_total 925
_reflns_threshold_expression 'I > 2\s(I)'
_cod_data_source_file c9ce00476a3.cif
_cod_data_source_block Gua_2p5GPa_pip
_cod_depositor_comments 'Adding full bibliography for 7232760--7232766.cif.'
_cod_original_cell_volume 1230.2(11)
_cod_database_code 7232763
_shelx_shelxl_version_number 2018/3
_shelx_space_group_comment
;
The symmetry employed for this shelxl refinement is uniquely defined
by the following loop, which should always be used as a source of
symmetry information in preference to the above space-group names.
They are only intended as comments.
;

loop_
_space_group_symop_operation_xyz
'x, y, z'
'-x, y+1/2, -z+1/2'
'-x, -y, -z'
'x, -y-1/2, z-1/2'

loop_
_atom_site_label
_atom_site_type_symbol
_atom_site_fract_x
_atom_site_fract_y
_atom_site_fract_z
_atom_site_U_iso_or_equiv
_atom_site_adp_type
_atom_site_occupancy
_atom_site_site_symmetry_order
_atom_site_calc_flag
_atom_site_refinement_flags_posn
_atom_site_refinement_flags_adp
N1 N 0.6518(5) 0.4918(14) 0.3459(5) 0.0212(15) Uiso 1 1 d . .
C1 C 0.5220(6) 0.4948(18) 0.3368(6) 0.0209(17) Uiso 1 1 d . .
N2 N 0.4494(5) 0.4100(14) 0.3778(5) 0.0226(15) Uiso 1 1 d . .
C2 C 0.5195(6) 0.3170(17) 0.4390(6) 0.0185(17) Uiso 1 1 d . .
C3 C 0.6523(6) 0.3077(17) 0.4566(6) 0.0197(17) Uiso 1 1 d . .
C4 C 0.7186(6) 0.3941(16) 0.4078(6) 0.0187(17) Uiso 1 1 d . .
N3 N 0.6904(5) 0.2025(15) 0.5201(5) 0.0276(17) Uiso 1 1 d . .
C5 C 0.5809(6) 0.1524(19) 0.5363(7) 0.031(2) Uiso 1 1 d . .
H1 H 0.578261 0.078350 0.576349 0.037 Uiso 1 1 calc R U
N4 N 0.4715(5) 0.2190(14) 0.4891(5) 0.0239(16) Uiso 1 1 d . .
N5 N 0.4587(6) 0.5853(16) 0.2706(6) 0.0354(18) Uiso 1 1 d . .
H2 H 0.375330 0.587420 0.255948 0.042 Uiso 1 1 calc R U
H3 H 0.500968 0.641797 0.242309 0.042 Uiso 1 1 calc R U
O1 O 0.8451(4) 0.3949(11) 0.4168(4) 0.0213(12) Uiso 1 1 d . .
Na1 Na 0.1165(2) 0.2536(6) 0.1950(2) 0.0272(9) Uiso 1 1 d . .
Na2 Na 0.0465(2) 0.0379(7) 0.3726(2) 0.0271(9) Uiso 1 1 d . .
O2 O 0.3032(4) 0.3185(12) 0.1427(4) 0.0276(14) Uiso 1 1 d . .
O3 O 0.1855(5) 0.3856(12) 0.3679(5) 0.0321(14) Uiso 1 1 d . .
O4 O 0.2447(4) 0.1065(11) 0.3339(4) 0.0266(13) Uiso 1 1 d . .
O5 O 0.0030(4) 0.0676(11) 0.1470(4) 0.0281(14) Uiso 1 1 d . .
O6 O -0.1627(5) 0.0278(13) 0.4140(4) 0.0319(14) Uiso 1 1 d . .
O7 O 0.0433(5) 0.2246(12) 0.4689(4) 0.0307(14) Uiso 1 1 d . .
O8 O 0.0848(4) -0.1610(12) 0.3080(4) 0.0249(13) Uiso 1 1 d . .

loop_
_atom_type_symbol
_atom_type_description
_atom_type_scat_dispersion_real
_atom_type_scat_dispersion_imag
_atom_type_scat_source
C C 0.0033 0.0016 'International Tables Vol C Tables 4.2.6.8 and 6.1.1.4'
H H 0.0000 0.0000 'International Tables Vol C Tables 4.2.6.8 and 6.1.1.4'
N N 0.0061 0.0033 'International Tables Vol C Tables 4.2.6.8 and 6.1.1.4'
O O 0.0106 0.0060 'International Tables Vol C Tables 4.2.6.8 and 6.1.1.4'
Na Na 0.0362 0.0249 'International Tables Vol C Tables 4.2.6.8 and 6.1.1.4'

loop_
_geom_angle_atom_site_label_1
_geom_angle_atom_site_label_2
_geom_angle_atom_site_label_3
_geom_angle
_geom_angle_site_symmetry_1
_geom_angle_site_symmetry_3
C1 N1 C4 117.4(12) . .
N5 C1 N2 116.6(7) . .
N5 C1 N1 116.5(12) . .
N2 C1 N1 126.6(14) . .
C1 N2 C2 113.6(8) . .
N4 C2 N2 126.2(7) . .
N4 C2 C3 109.7(13) . .
N2 C2 C3 124.0(13) . .
C4 C3 N3 132.4(8) . .
C4 C3 C2 119.1(14) . .
N3 C3 C2 108.5(12) . .
O1 C4 C3 124.9(12) . .
O1 C4 N1 115.9(11) . .
C3 C4 N1 119.1(7) . .
C5 N3 C3 104.4(9) . .
N3 C5 N4 114.4(15) . .
N3 C5 H1 122.8 . .
N4 C5 H1 122.8 . .
C2 N4 C5 102.9(8) . .
C1 N5 H2 120.0 . .
C1 N5 H3 120.0 . .
H2 N5 H3 120.0 . .
O2 Na1 O8 134.8(5) . 2
O2 Na1 O3 81.9(3) . .
O8 Na1 O3 83.7(3) 2 .
O2 Na1 O5 129.8(4) . .
O8 Na1 O5 86.2(4) 2 .
O3 Na1 O5 139.9(3) . .
O2 Na1 O7 80.2(2) . 4_565
O8 Na1 O7 81.1(2) 2 4_565
O3 Na1 O7 135.8(5) . 4_565
O5 Na1 O7 80.0(3) . 4_565
O2 Na1 O4 88.0(3) . .
O8 Na1 O4 132.4(3) 2 .
O3 Na1 O4 83.6(3) . .
O5 Na1 O4 75.1(4) . .
O7 Na1 O4 135.4(4) 4_565 .
O2 Na1 Na2 134.0(3) . .
O8 Na1 Na2 89.4(3) 2 .
O3 Na1 Na2 93.5(3) . .
O5 Na1 Na2 47.59(19) . .
O7 Na1 Na2 127.3(4) 4_565 .
O4 Na1 Na2 46.07(18) . .
O2 Na1 Na2 94.3(4) . 2
O8 Na1 Na2 40.6(3) 2 2
O3 Na1 Na2 70.9(3) . 2
O5 Na1 Na2 121.1(2) . 2
O7 Na1 Na2 70.6(3) 4_565 2
O4 Na1 Na2 153.7(3) . 2
Na2 Na1 Na2 127.51(10) . 2
O2 Na1 Na2 68.0(2) . 4_565
O8 Na1 Na2 75.8(2) 2 4_565
O3 Na1 Na2 106.9(3) . 4_565
O5 Na1 Na2 107.98(18) . 4_565
O7 Na1 Na2 29.0(4) 4_565 4_565
O4 Na1 Na2 151.48(16) . 4_565
Na2 Na1 Na2 152.98(12) . 4_565
Na2 Na1 Na2 48.74(12) 2 4_565
O7 Na2 O4 83.5(4) . .
O7 Na2 O6 81.7(4) . .
O4 Na2 O6 163.8(6) . .
O7 Na2 O8 168.6(2) . .
O4 Na2 O8 92.1(3) . .
O6 Na2 O8 103.7(4) . .
O7 Na2 O5 108.3(4) . .
O4 Na2 O5 76.4(2) . .
O6 Na2 O5 102.12(18) . .
O8 Na2 O5 80.7(3) . .
O7 Na2 O6 84.1(4) . 3_556
O4 Na2 O6 88.4(2) . 3_556
O6 Na2 O6 96.5(2) . 3_556
O8 Na2 O6 85.3(4) . 3_556
O5 Na2 O6 158.9(3) . 3_556
O7 Na2 Na2 79.4(2) . 3_556
O4 Na2 Na2 132.79(17) . 3_556
O6 Na2 Na2 50.08(16) . 3_556
O8 Na2 Na2 96.2(4) . 3_556
O5 Na2 Na2 150.8(2) . 3_556
O6 Na2 Na2 46.42(14) 3_556 3_556
O7 Na2 Na1 68.4(3) . .
O4 Na2 Na1 48.3(3) . .
O6 Na2 Na1 119.1(4) . .
O8 Na2 Na1 116.0(2) . .
O5 Na2 Na1 47.2(3) . .
O6 Na2 Na1 129.4(3) 3_556 .
Na2 Na2 Na1 147.6(4) 3_556 .
O7 Na2 Na1 145.43(18) . 2_545
O4 Na2 Na1 131.0(4) . 2_545
O6 Na2 Na1 64.3(4) . 2_545
O8 Na2 Na1 39.50(18) . 2_545
O5 Na2 Na1 86.1(3) . 2_545
O6 Na2 Na1 93.1(4) 3_556 2_545
Na2 Na2 Na1 74.1(2) 3_556 2_545
Na1 Na2 Na1 133.26(10) . 2_545
O7 Na2 Na1 30.29(19) . 4_566
O4 Na2 Na1 87.6(2) . 4_566
O6 Na2 Na1 82.9(2) . 4_566
O8 Na2 Na1 139.4(2) . 4_566
O5 Na2 Na1 137.9(4) . 4_566
O6 Na2 Na1 54.1(3) 3_556 4_566
Na2 Na2 Na1 57.17(19) 3_556 4_566
Na1 Na2 Na1 93.53(17) . 4_566
Na1 Na2 Na1 131.26(12) 2_545 4_566
Na2 O4 Na1 85.7(2) . .
Na1 O5 Na2 85.3(3) . .
Na2 O6 Na2 83.5(2) . 3_556
Na2 O7 Na1 120.7(5) . 4_566
Na1 O8 Na2 99.9(3) 2_545 .

loop_
_geom_bond_atom_site_label_1
_geom_bond_atom_site_label_2
_geom_bond_distance
_geom_bond_site_symmetry_2
N1 C1 1.351(8) .
N1 C4 1.38(2) .
C1 N5 1.33(2) .
C1 N2 1.343(19) .
N2 C2 1.36(2) .
C2 N4 1.36(2) .
C2 C3 1.376(9) .
C3 C4 1.35(2) .
C3 N3 1.37(2) .
C4 O1 1.316(7) .
N3 C5 1.324(13) .
C5 N4 1.374(15) .
C5 H1 0.9300 .
N5 H2 0.8600 .
N5 H3 0.8600 .
Na1 O2 2.273(7) .
Na1 O8 2.317(7) 2
Na1 O3 2.361(11) .
Na1 O5 2.384(13) .
Na1 O7 2.409(5) 4_565
Na1 O4 2.425(10) .
Na1 Na2 3.240(8) .
Na1 Na2 3.589(10) 2
Na1 Na2 4.107(7) 4_565
Na2 O7 2.317(15) .
Na2 O4 2.340(7) .
Na2 O6 2.341(5) .
Na2 O8 2.370(14) .
Na2 O5 2.400(5) .
Na2 O6 2.478(7) 3_556
Na2 Na2 3.211(6) 3_556

loop_
_geom_torsion_atom_site_label_1
_geom_torsion_atom_site_label_2
_geom_torsion_atom_site_label_3
_geom_torsion_atom_site_label_4
_geom_torsion
C4 N1 C1 N5 -176.1(10)
C4 N1 C1 N2 -2.7(16)
N5 C1 N2 C2 176.8(10)
N1 C1 N2 C2 3.3(15)
C1 N2 C2 N4 -179.4(10)
C1 N2 C2 C3 -1.0(15)
N4 C2 C3 C4 176.9(10)
N2 C2 C3 C4 -1.8(17)
N4 C2 C3 N3 -0.5(13)
N2 C2 C3 N3 -179.2(10)
N3 C3 C4 O1 -3(2)
C2 C3 C4 O1 -179.2(10)
N3 C3 C4 N1 179.1(12)
C2 C3 C4 N1 2.5(16)
C1 N1 C4 O1 -179.0(9)
C1 N1 C4 C3 -0.5(14)
C4 C3 N3 C5 -176.0(12)
C2 C3 N3 C5 0.9(12)
C3 N3 C5 N4 -1.0(12)
N2 C2 N4 C5 178.6(10)
C3 C2 N4 C5 0.0(11)
N3 C5 N4 C2 0.6(11)
